data_7202271
loop_
_publ_author_name
'Wang, Yu-Ling'
'Liu, Qing-Yan'
'Xu, Li'

_publ_section_title
;
 Two novel luminescent silver(I) coordination polymers containing
 octanuclear silver cluster units or ligand unsupported Ag&#x22EF;Ag
 interactions constructed from 5-sulfoisophthalic acid (H3SIP) and
 organic amine
;
_journal_issue 11
_journal_name_full CrystEngComm
_journal_page_first 1667
_journal_paper_doi 10.1039/b808571d
_journal_volume 10
_journal_year 2008
_chemical_formula_moiety 'C16 H10 Ag4 O16 S2, 2 (C2 H6 N), 2 (H2 O)'
_chemical_formula_sum 'C20 H26 Ag4 N2 O18 S2'
_chemical_formula_weight 1078.03
_chemical_name_systematic
;
?
;
_space_group_IT_number 2
_symmetry_cell_setting triclinic
_symmetry_space_group_name_Hall '-P 1'
_symmetry_space_group_name_H-M 'P -1'
_atom_sites_solution_hydrogens geom
_atom_sites_solution_primary direct
_atom_sites_solution_secondary difmap
_audit_creation_method SHELXL-97
_cell_angle_alpha 102.9060(10)
_cell_angle_beta 91.9120(10)
_cell_angle_gamma 94.3620(10)
_cell_formula_units_Z 2
_cell_length_a 6.9224(2)
_cell_length_b 12.8632(4)
_cell_length_c 16.8675(5)
_cell_measurement_temperature 173(2)
_cell_volume 1457.81(8)
_computing_cell_refinement CrystalClear
_computing_data_collection CrystalClear
_computing_data_reduction CrystalClear
_computing_molecular_graphics SHELXL-97
_computing_publication_material SHELXTL-97
_computing_structure_refinement 'SHELXL-97 (Sheldrick, 1997)'
_computing_structure_solution 'SHELXS-97 (Sheldrick, 1997)'
_diffrn_ambient_temperature 173(2)
_diffrn_measured_fraction_theta_full 0.972
_diffrn_measured_fraction_theta_max 0.972
_diffrn_measurement_device_type 'Mercury70 (2x2 bin mode)'
_diffrn_measurement_method '\w scans'
_diffrn_radiation_monochromator graphite
_diffrn_radiation_source 'fine-focus sealed tube'
_diffrn_radiation_type MoK\a
_diffrn_radiation_wavelength 0.71073
_diffrn_reflns_av_R_equivalents 0.0226
_diffrn_reflns_av_sigmaI/netI 0.0280
_diffrn_reflns_limit_h_max 7
_diffrn_reflns_limit_h_min -8
_diffrn_reflns_limit_k_max 15
_diffrn_reflns_limit_k_min -7
_diffrn_reflns_limit_l_max 17
_diffrn_reflns_limit_l_min -19
_diffrn_reflns_number 7395
_diffrn_reflns_theta_full 24.95
_diffrn_reflns_theta_max 24.95
_diffrn_reflns_theta_min 1.24
_exptl_absorpt_coefficient_mu 2.878
_exptl_absorpt_correction_T_max 0.846
_exptl_absorpt_correction_T_min 0.742
_exptl_absorpt_correction_type multi-scan
_exptl_absorpt_process_details 'CrystalClear (Rigaku Corp., 2000)'
_exptl_crystal_colour 'Pale yellow'
_exptl_crystal_density_diffrn 2.456
_exptl_crystal_density_method 'not measured'
_exptl_crystal_description Needle
_exptl_crystal_F_000 1048
_exptl_crystal_size_max 0.20
_exptl_crystal_size_mid 0.09
_exptl_crystal_size_min 0.06
_refine_diff_density_max 0.945
_refine_diff_density_min -1.255
_refine_diff_density_rms 0.300
_refine_ls_extinction_coef 0.0240(8)
_refine_ls_extinction_expression Fc^*^=kFc[1+0.001xFc^2^\l^3^/sin(2\q)]^-1/4^
_refine_ls_extinction_method SHELXL
_refine_ls_goodness_of_fit_ref 1.017
_refine_ls_hydrogen_treatment constr
_refine_ls_matrix_type full
_refine_ls_number_parameters 423
_refine_ls_number_reflns 4957
_refine_ls_number_restraints 0
_refine_ls_restrained_S_all 1.017
_refine_ls_R_factor_all 0.0437
_refine_ls_R_factor_gt 0.0384
_refine_ls_shift/su_max 0.001
_refine_ls_shift/su_mean 0.000
_refine_ls_structure_factor_coef Fsqd
_refine_ls_weighting_details 'calc w=1/[\s^2^(Fo^2^)+(0.0510P)^2^+14.3848P] where P=(Fo^2^+2Fc^2^)/3'
_refine_ls_weighting_scheme calc
_refine_ls_wR_factor_gt 0.0994
_refine_ls_wR_factor_ref 0.1138
_reflns_number_gt 4623
_reflns_number_total 4957
_reflns_threshold_expression >2sigma(I)
_cod_data_source_file b808571d.txt
_cod_data_source_block 1
_cod_depositor_comments
;
The following automatic conversions were performed:
'_symmetry_cell_setting' value 'Triclinic' changed to 'triclinic'
according to '/home/saulius/struct/CIF-dictionaries/cif_core.dic'
dictionary named 'cif_core.dic' version 2.4.1 from
2010-06-29.

'_exptl_absorpt_correction_type' value 'Multi-scan' changed
to 'multi-scan' according to
'/home/saulius/struct/CIF-dictionaries/cif_core.dic' dictionary named
'cif_core.dic' version 2.4.1 from 2010-06-29.

Automatic conversion script
Id: cif_fix_enum 1527 2010-12-29 10:47:43Z saulius 
;
_cod_original_sg_symbol_H-M P-1
_cod_database_code 7202271

loop_
_symmetry_equiv_pos_as_xyz
'x, y, z'
'-x, -y, -z'

loop_
_atom_site_label
_atom_site_type_symbol
_atom_site_fract_x
_atom_site_fract_y
_atom_site_fract_z
_atom_site_U_iso_or_equiv
_atom_site_adp_type
_atom_site_occupancy
_atom_site_symmetry_multiplicity
_atom_site_calc_flag
_atom_site_refinement_flags
_atom_site_disorder_assembly
_atom_site_disorder_group
Ag1 Ag 0.61867(8) 0.27147(4) -0.01535(3) 0.03241(18) Uani 1 1 d . . .
Ag2 Ag 0.19504(8) 0.25319(5) -0.15238(3) 0.03534(19) Uani 1 1 d . . .
Ag3 Ag 0.29806(9) 0.43445(4) -0.02022(3) 0.03743(19) Uani 1 1 d . . .
Ag4 Ag 0.44682(8) 0.24342(4) 0.12974(3) 0.03476(19) Uani 1 1 d . . .
O1 O 0.5864(7) 0.4102(4) -0.0975(3) 0.0300(10) Uani 1 1 d . . .
O1W O 0.0028(8) 0.1302(5) -0.2543(4) 0.0482(14) Uani 1 1 d . . .
H1WA H -0.0931 0.0916 -0.2363 0.072 Uiso 1 1 d R . .
H1WB H 0.0630 0.0752 -0.2826 0.072 Uiso 1 1 d R . .
O2 O 0.4622(7) 0.3056(4) -0.2142(3) 0.0335(11) Uani 1 1 d . . .
O2W O 0.4001(7) 0.1845(4) 0.2555(3) 0.0384(12) Uani 1 1 d . . .
H2WA H 0.3044 0.2062 0.2886 0.058 Uiso 1 1 d R . .
H2WB H 0.5115 0.2060 0.2858 0.058 Uiso 1 1 d R . .
O3 O 1.3743(7) 0.6071(4) -0.1943(3) 0.0351(11) Uani 1 1 d . . .
O3W O -0.6665(11) -0.0385(6) 0.2113(5) 0.079(2) Uani 1 1 d . . .
H3WA H -0.5976 -0.0630 0.1677 0.118 Uiso 1 1 d R . .
H3WB H -0.6591 0.0322 0.2338 0.118 Uiso 1 1 d R . .
O4 O 1.2551(7) 0.5811(3) -0.0774(3) 0.0271(10) Uani 1 1 d . . .
O4W O -0.4236(14) -0.1071(7) 0.3214(5) 0.100(3) Uani 1 1 d . . .
H4WA H -0.3767 -0.1503 0.3512 0.150 Uiso 1 1 d R . .
H4WB H -0.4479 -0.1559 0.2741 0.150 Uiso 1 1 d R . .
O5 O 0.8341(9) 0.2553(5) -0.4680(3) 0.0492(15) Uani 1 1 d . A .
O6 O 1.0619(15) 0.3987(7) -0.4674(5) 0.045(2) Uani 0.713(13) 1 d P A 1
O7 O 1.181(2) 0.2419(13) -0.4354(7) 0.083(5) Uani 0.713(13) 1 d P A 1
O6A O 1.159(4) 0.3578(19) -0.4575(12) 0.045(2) Uani 0.287(13) 1 d P A 2
O7A O 1.102(6) 0.190(3) -0.4201(19) 0.083(5) Uani 0.287(13) 1 d P A 2
O8 O 0.1896(6) 0.3282(3) 0.0578(3) 0.0257(9) Uani 1 1 d . . .
O9 O -0.0098(7) 0.2448(4) -0.0489(3) 0.0315(11) Uani 1 1 d . . .
O10 O -0.4366(7) -0.1289(4) 0.0857(3) 0.0299(10) Uani 1 1 d . . .
O11 O -0.3519(7) -0.0936(4) -0.0338(3) 0.0288(10) Uani 1 1 d . . .
O12 O -0.2549(8) 0.2431(5) 0.3454(3) 0.0459(14) Uani 1 1 d . . .
O13 O -0.0562(9) 0.0971(4) 0.3447(3) 0.0450(13) Uani 1 1 d . . .
O14 O 0.0913(7) 0.2704(4) 0.3351(3) 0.0384(12) Uani 1 1 d . . .
C20 C -0.6180(12) 0.5246(7) -0.5640(5) 0.0438(18) Uani 1 1 d . . .
H20A H -0.5377 0.5831 -0.5797 0.053 Uiso 1 1 calc R . .
H20B H -0.7394 0.5103 -0.5988 0.053 Uiso 1 1 calc R . .
C18 C -0.5412(12) 0.0884(6) 0.4649(5) 0.0451(19) Uani 1 1 d . . .
H18B H -0.5683 0.1173 0.4163 0.054 Uiso 1 1 calc R . .
H18A H -0.5419 0.1476 0.5138 0.054 Uiso 1 1 calc R . .
C1 C 1.1060(9) 0.4784(5) -0.2020(4) 0.0234(13) Uani 1 1 d . . .
C2 C 0.9360(9) 0.4538(5) -0.1661(4) 0.0254(13) Uani 1 1 d . . .
H2A H 0.9217 0.4844 -0.1101 0.030 Uiso 1 1 calc R . .
C3 C 0.7857(9) 0.3849(5) -0.2110(4) 0.0213(12) Uani 1 1 d . . .
C4 C 0.8117(9) 0.3359(5) -0.2927(4) 0.0227(12) Uani 1 1 d . . .
H4A H 0.7125 0.2872 -0.3238 0.027 Uiso 1 1 calc R . .
C5 C 0.9838(9) 0.3593(5) -0.3277(4) 0.0208(12) Uani 1 1 d . A .
C6 C 1.1306(9) 0.4307(5) -0.2835(4) 0.0228(12) Uani 1 1 d . . .
H6A H 1.2466 0.4468 -0.3085 0.027 Uiso 1 1 calc R . .
C7 C 1.2607(9) 0.5624(5) -0.1547(4) 0.0254(13) Uani 1 1 d . . .
C8 C 0.5966(9) 0.3655(5) -0.1720(4) 0.0219(12) Uani 1 1 d . . .
C9 C -0.0452(9) 0.1924(5) 0.0769(4) 0.0228(13) Uani 1 1 d . . .
C10 C -0.1501(9) 0.0965(5) 0.0394(4) 0.0215(12) Uani 1 1 d . . .
H10A H -0.1638 0.0759 -0.0183 0.026 Uiso 1 1 calc R . .
C11 C -0.2354(9) 0.0304(5) 0.0862(4) 0.0207(12) Uani 1 1 d . . .
C12 C -0.2113(9) 0.0600(5) 0.1708(4) 0.0229(12) Uani 1 1 d . . .
H12B H -0.2662 0.0144 0.2029 0.027 Uiso 1 1 calc R . .
C13 C -0.1071(9) 0.1561(5) 0.2084(4) 0.0217(12) Uani 1 1 d . . .
C14 C -0.0225(9) 0.2228(5) 0.1618(4) 0.0221(12) Uani 1 1 d . . .
H14B H 0.0497 0.2881 0.1875 0.027 Uiso 1 1 calc R . .
C15 C 0.0503(9) 0.2601(5) 0.0241(4) 0.0225(13) Uani 1 1 d . . .
C16 C -0.3494(8) -0.0713(5) 0.0416(4) 0.0210(12) Uani 1 1 d . . .
C17 C -0.6960(12) 0.0021(7) 0.4693(5) 0.0460(19) Uani 1 1 d . . .
H17A H -0.8233 0.0325 0.4747 0.055 Uiso 1 1 calc R . .
H17B H -0.7027 -0.0543 0.4184 0.055 Uiso 1 1 calc R . .
N2 N -0.3461(10) 0.0455(5) 0.4600(4) 0.0443(16) Uani 1 1 d . . .
H2B H -0.3424 -0.0058 0.4124 0.053 Uiso 1 1 calc R . .
H2C H -0.2525 0.1000 0.4592 0.053 Uiso 1 1 calc R . .
C19 C -0.5095(11) 0.4249(6) -0.5780(5) 0.0389(17) Uani 1 1 d . . .
H19A H -0.5953 0.3642 -0.5685 0.047 Uiso 1 1 calc R . .
H19B H -0.4715 0.4068 -0.6352 0.047 Uiso 1 1 calc R . .
N1 N -0.6653(9) 0.5586(5) -0.4772(4) 0.0372(14) Uani 1 1 d . . .
H1A H -0.7252 0.6212 -0.4698 0.045 Uiso 1 1 calc R . .
H1B H -0.7506 0.5072 -0.4643 0.045 Uiso 1 1 calc R . .
S1 S 1.0223(2) 0.30017(15) -0.43101(10) 0.0333(4) Uani 1 1 d . . .
S2 S -0.0790(2) 0.19457(13) 0.31751(9) 0.0230(3) Uani 1 1 d . . .

loop_
_atom_site_aniso_label
_atom_site_aniso_U_11
_atom_site_aniso_U_22
_atom_site_aniso_U_33
_atom_site_aniso_U_23
_atom_site_aniso_U_13
_atom_site_aniso_U_12
Ag1 0.0389(3) 0.0240(3) 0.0296(3) 0.0020(2) -0.0059(2) -0.0116(2)
Ag2 0.0322(3) 0.0436(3) 0.0284(3) 0.0073(2) 0.0075(2) -0.0081(2)
Ag3 0.0520(4) 0.0282(3) 0.0298(3) 0.0061(2) 0.0107(2) -0.0131(2)
Ag4 0.0367(3) 0.0331(3) 0.0282(3) -0.0004(2) -0.0051(2) -0.0122(2)
O1 0.033(2) 0.032(2) 0.022(2) 0.0010(19) 0.0085(19) -0.005(2)
O1W 0.047(3) 0.039(3) 0.052(3) -0.002(3) 0.002(3) -0.002(2)
O2 0.028(2) 0.040(3) 0.027(2) 0.000(2) 0.005(2) -0.011(2)
O2W 0.030(3) 0.048(3) 0.036(3) 0.010(2) 0.004(2) -0.004(2)
O3 0.034(3) 0.039(3) 0.028(2) 0.004(2) 0.001(2) -0.017(2)
O3W 0.074(5) 0.063(4) 0.083(5) -0.015(4) 0.041(4) -0.018(4)
O4 0.037(3) 0.021(2) 0.020(2) 0.0008(17) -0.0055(19) -0.0057(18)
O4W 0.129(8) 0.065(5) 0.080(6) -0.034(4) 0.046(5) -0.029(5)
O5 0.054(3) 0.060(4) 0.021(3) -0.008(2) 0.001(2) -0.022(3)
O6 0.063(6) 0.045(5) 0.023(3) 0.008(3) 0.003(4) -0.027(4)
O7 0.099(11) 0.128(13) 0.028(5) 0.005(6) 0.018(5) 0.081(10)
O6A 0.063(6) 0.045(5) 0.023(3) 0.008(3) 0.003(4) -0.027(4)
O7A 0.099(11) 0.128(13) 0.028(5) 0.005(6) 0.018(5) 0.081(10)
O8 0.027(2) 0.021(2) 0.028(2) 0.0065(18) 0.0002(18) -0.0071(18)
O9 0.031(2) 0.041(3) 0.024(2) 0.012(2) 0.0005(19) -0.008(2)
O10 0.034(3) 0.024(2) 0.028(2) 0.0039(19) -0.003(2) -0.0089(19)
O11 0.035(3) 0.023(2) 0.026(2) 0.0015(18) 0.0003(19) -0.0016(19)
O12 0.035(3) 0.075(4) 0.022(3) -0.005(2) 0.004(2) 0.015(3)
O13 0.074(4) 0.038(3) 0.024(3) 0.012(2) -0.002(2) -0.001(3)
O14 0.034(3) 0.050(3) 0.024(2) -0.001(2) 0.000(2) -0.013(2)
C20 0.045(4) 0.053(5) 0.038(4) 0.018(4) -0.001(3) 0.010(4)
C18 0.055(5) 0.035(4) 0.044(5) 0.006(3) 0.007(4) -0.002(4)
C1 0.024(3) 0.019(3) 0.025(3) 0.003(2) 0.000(2) -0.003(2)
C2 0.026(3) 0.028(3) 0.018(3) -0.002(2) 0.004(2) -0.002(3)
C3 0.025(3) 0.021(3) 0.018(3) 0.003(2) 0.002(2) 0.001(2)
C4 0.024(3) 0.022(3) 0.022(3) 0.007(2) -0.001(2) -0.004(2)
C5 0.025(3) 0.020(3) 0.015(3) 0.000(2) 0.003(2) 0.001(2)
C6 0.023(3) 0.025(3) 0.020(3) 0.004(2) 0.005(2) 0.000(2)
C7 0.023(3) 0.024(3) 0.026(3) 0.000(3) -0.003(3) 0.001(3)
C8 0.022(3) 0.023(3) 0.020(3) 0.005(2) 0.000(2) -0.001(2)
C9 0.019(3) 0.022(3) 0.029(3) 0.010(3) 0.004(2) -0.002(2)
C10 0.023(3) 0.026(3) 0.015(3) 0.002(2) 0.001(2) 0.001(2)
C11 0.023(3) 0.018(3) 0.020(3) 0.002(2) 0.000(2) -0.001(2)
C12 0.023(3) 0.024(3) 0.022(3) 0.006(2) 0.003(2) -0.003(2)
C13 0.023(3) 0.027(3) 0.015(3) 0.005(2) 0.001(2) 0.000(2)
C14 0.023(3) 0.020(3) 0.020(3) 0.002(2) -0.001(2) -0.005(2)
C15 0.026(3) 0.019(3) 0.024(3) 0.007(2) 0.009(3) 0.003(2)
C16 0.017(3) 0.020(3) 0.025(3) 0.004(2) -0.001(2) 0.000(2)
C17 0.037(4) 0.040(4) 0.056(5) 0.002(4) 0.007(4) -0.006(3)
N2 0.044(4) 0.037(3) 0.046(4) 0.001(3) 0.021(3) -0.013(3)
C19 0.030(4) 0.039(4) 0.041(4) 0.000(3) 0.000(3) -0.004(3)
N1 0.031(3) 0.029(3) 0.050(4) 0.006(3) 0.004(3) 0.005(2)
S1 0.0301(9) 0.0443(10) 0.0186(8) -0.0059(7) 0.0045(6) -0.0035(7)
S2 0.0215(7) 0.0290(8) 0.0157(7) 0.0007(6) 0.0014(6) -0.0024(6)

loop_
_atom_type_symbol
_atom_type_description
_atom_type_scat_dispersion_real
_atom_type_scat_dispersion_imag
_atom_type_scat_source
C C 0.0033 0.0016 'International Tables Vol C Tables 4.2.6.8 and 6.1.1.4'
H H 0.0000 0.0000 'International Tables Vol C Tables 4.2.6.8 and 6.1.1.4'
N N 0.0061 0.0033 'International Tables Vol C Tables 4.2.6.8 and 6.1.1.4'
O O 0.0106 0.0060 'International Tables Vol C Tables 4.2.6.8 and 6.1.1.4'
S S 0.1246 0.1234 'International Tables Vol C Tables 4.2.6.8 and 6.1.1.4'
Ag Ag -0.8971 1.1015 'International Tables Vol C Tables 4.2.6.8 and 6.1.1.4'

loop_
_geom_angle_atom_site_label_1
_geom_angle_atom_site_label_2
_geom_angle_atom_site_label_3
_geom_angle
_geom_angle_site_symmetry_1
_geom_angle_site_symmetry_3
_geom_angle_publ_flag
O10 Ag1 O4 166.04(17) 2 2_765 ?
O10 Ag1 O1 104.23(16) 2 . ?
O4 Ag1 O1 80.39(15) 2_765 . ?
O10 Ag1 Ag4 89.81(12) 2 . ?
O4 Ag1 Ag4 77.61(12) 2_765 . ?
O1 Ag1 Ag4 131.69(11) . . ?
O10 Ag1 Ag3 95.11(13) 2 . ?
O4 Ag1 Ag3 77.91(12) 2_765 . ?
O1 Ag1 Ag3 48.69(10) . . ?
Ag4 Ag1 Ag3 84.68(2) . . ?
O2 Ag2 O9 158.00(17) . . ?
O2 Ag2 O1W 106.13(19) . . ?
O9 Ag2 O1W 95.87(19) . . ?
O2 Ag2 Ag3 87.41(12) . . ?
O9 Ag2 Ag3 71.50(12) . . ?
O1W Ag2 Ag3 159.46(14) . . ?
O8 Ag3 O4 148.69(17) . 1_455 ?
O8 Ag3 O1 124.44(17) . . ?
O4 Ag3 O1 86.80(16) 1_455 . ?
O8 Ag3 O1 94.97(15) . 2_665 ?
O4 Ag3 O1 78.47(15) 1_455 2_665 ?
O1 Ag3 O1 101.99(13) . 2_665 ?
O8 Ag3 Ag2 84.92(11) . . ?
O4 Ag3 Ag2 103.78(10) 1_455 . ?
O1 Ag3 Ag2 74.74(11) . . ?
O1 Ag3 Ag2 175.79(11) 2_665 . ?
O8 Ag3 Ag3 120.58(12) . 2_665 ?
O4 Ag3 Ag3 78.13(11) 1_455 2_665 ?
O1 Ag3 Ag3 52.67(11) . 2_665 ?
O1 Ag3 Ag3 49.31(10) 2_665 2_665 ?
Ag2 Ag3 Ag3 127.35(3) . 2_665 ?
O8 Ag3 Ag1 73.75(12) . . ?
O4 Ag3 Ag1 137.51(12) 1_455 . ?
O1 Ag3 Ag1 51.11(12) . . ?
O1 Ag3 Ag1 102.27(11) 2_665 . ?
Ag2 Ag3 Ag1 73.64(2) . . ?
Ag3 Ag3 Ag1 71.71(2) 2_665 . ?
O3 Ag4 O11 159.56(17) 2_765 2 ?
O3 Ag4 O2W 92.45(18) 2_765 . ?
O11 Ag4 O2W 102.37(17) 2 . ?
O3 Ag4 O8 98.99(17) 2_765 . ?
O11 Ag4 O8 84.32(15) 2 . ?
O2W Ag4 O8 124.29(16) . . ?
O3 Ag4 Ag1 87.16(12) 2_765 . ?
O11 Ag4 Ag1 74.04(12) 2 . ?
O2W Ag4 Ag1 159.66(13) . . ?
O8 Ag4 Ag1 75.74(10) . . ?
C8 O1 Ag3 127.8(4) . . ?
C8 O1 Ag1 108.3(4) . . ?
Ag3 O1 Ag1 80.20(13) . . ?
C8 O1 Ag3 147.7(4) . 2_665 ?
Ag3 O1 Ag3 78.01(13) . 2_665 ?
Ag1 O1 Ag3 93.94(15) . 2_665 ?
Ag2 O1W H1WA 115.4 . . ?
Ag2 O1W H1WB 115.9 . . ?
H1WA O1W H1WB 97.8 . . ?
C8 O2 Ag2 119.4(4) . . ?
Ag4 O2W H2WA 122.3 . . ?
Ag4 O2W H2WB 105.4 . . ?
H2WA O2W H2WB 105.8 . . ?
C7 O3 Ag4 118.6(4) . 2_765 ?
H3WA O3W H3WB 119.7 . . ?
C7 O4 Ag1 128.1(4) . 2_765 ?
C7 O4 Ag3 115.1(4) . 1_655 ?
Ag1 O4 Ag3 106.69(17) 2_765 1_655 ?
H4WA O4W H4WB 98.2 . . ?
C15 O8 Ag3 113.7(4) . . ?
C15 O8 Ag4 112.2(4) . . ?
Ag3 O8 Ag4 116.40(18) . . ?
C15 O9 Ag2 122.5(4) . . ?
C16 O10 Ag1 114.7(4) . 2 ?
C16 O11 Ag4 133.5(4) . 2 ?
N1 C20 C19 111.0(6) . . ?
N1 C20 H20A 109.4 . . ?
C19 C20 H20A 109.4 . . ?
N1 C20 H20B 109.4 . . ?
C19 C20 H20B 109.4 . . ?
H20A C20 H20B 108.0 . . ?
N2 C18 C17 110.7(7) . . ?
N2 C18 H18B 109.5 . . ?
C17 C18 H18B 109.5 . . ?
N2 C18 H18A 109.5 . . ?
C17 C18 H18A 109.5 . . ?
H18B C18 H18A 108.1 . . ?
C2 C1 C6 119.7(6) . . ?
C2 C1 C7 120.5(6) . . ?
C6 C1 C7 119.7(6) . . ?
C1 C2 C3 121.0(6) . . ?
C1 C2 H2A 119.5 . . ?
C3 C2 H2A 119.5 . . ?
C2 C3 C4 119.1(6) . . ?
C2 C3 C8 119.9(5) . . ?
C4 C3 C8 120.9(5) . . ?
C5 C4 C3 119.5(6) . . ?
C5 C4 H4A 120.3 . . ?
C3 C4 H4A 120.3 . . ?
C4 C5 C6 121.2(5) . . ?
C4 C5 S1 121.1(5) . . ?
C6 C5 S1 117.7(5) . . ?
C5 C6 C1 119.4(6) . . ?
C5 C6 H6A 120.3 . . ?
C1 C6 H6A 120.3 . . ?
O3 C7 O4 126.6(6) . . ?
O3 C7 C1 117.8(6) . . ?
O4 C7 C1 115.6(6) . . ?
O2 C8 O1 124.2(6) . . ?
O2 C8 C3 118.7(5) . . ?
O1 C8 C3 117.1(5) . . ?
C10 C9 C14 120.2(5) . . ?
C10 C9 C15 118.8(6) . . ?
C14 C9 C15 121.0(5) . . ?
C9 C10 C11 120.3(5) . . ?
C9 C10 H10A 119.8 . . ?
C11 C10 H10A 119.8 . . ?
C12 C11 C10 119.6(5) . . ?
C12 C11 C16 123.0(5) . . ?
C10 C11 C16 117.4(5) . . ?
C13 C12 C11 120.2(6) . . ?
C13 C12 H12B 119.9 . . ?
C11 C12 H12B 119.9 . . ?
C12 C13 C14 120.4(5) . . ?
C12 C13 S2 120.0(5) . . ?
C14 C13 S2 119.6(5) . . ?
C13 C14 C9 119.3(5) . . ?
C13 C14 H14B 120.3 . . ?
C9 C14 H14B 120.3 . . ?
O9 C15 O8 124.9(5) . . ?
O9 C15 C9 118.4(5) . . ?
O8 C15 C9 116.6(5) . . ?
O11 C16 O10 125.2(6) . . ?
O11 C16 C11 118.0(5) . . ?
O10 C16 C11 116.8(5) . . ?
N2 C17 C18 110.4(7) 2_456 . ?
N2 C17 H17A 109.6 2_456 . ?
C18 C17 H17A 109.6 . . ?
N2 C17 H17B 109.6 2_456 . ?
C18 C17 H17B 109.6 . . ?
H17A C17 H17B 108.1 . . ?
C17 N2 C18 110.8(6) 2_456 . ?
C17 N2 H2B 109.5 2_456 . ?
C18 N2 H2B 109.5 . . ?
C17 N2 H2C 109.5 2_456 . ?
C18 N2 H2C 109.5 . . ?
H2B N2 H2C 108.1 . . ?
N1 C19 C20 110.7(6) 2_464 . ?
N1 C19 H19A 109.5 2_464 . ?
C20 C19 H19A 109.5 . . ?
N1 C19 H19B 109.5 2_464 . ?
C20 C19 H19B 109.5 . . ?
H19A C19 H19B 108.1 . . ?
C19 N1 C20 111.9(6) 2_464 . ?
C19 N1 H1A 109.2 2_464 . ?
C20 N1 H1A 109.2 . . ?
C19 N1 H1B 109.2 2_464 . ?
C20 N1 H1B 109.2 . . ?
H1A N1 H1B 107.9 . . ?
O7 S1 O6A 74.9(13) . . ?
O6A S1 O7A 109.6(18) . . ?
O7 S1 O5 122.7(8) . . ?
O6A S1 O5 130.2(11) . . ?
O7A S1 O5 97.2(16) . . ?
O7 S1 O6 110.9(7) . . ?
O7A S1 O6 144.8(13) . . ?
O5 S1 O6 102.8(5) . . ?
O7 S1 C5 109.9(5) . . ?
O6A S1 C5 109.6(9) . . ?
O7A S1 C5 99.6(11) . . ?
O5 S1 C5 106.1(3) . . ?
O6 S1 C5 102.2(4) . . ?
O13 S2 O14 113.5(3) . . ?
O13 S2 O12 112.3(4) . . ?
O14 S2 O12 112.4(3) . . ?
O13 S2 C13 106.0(3) . . ?
O14 S2 C13 105.4(3) . . ?
O12 S2 C13 106.4(3) . . ?

loop_
_geom_bond_atom_site_label_1
_geom_bond_atom_site_label_2
_geom_bond_distance
_geom_bond_site_symmetry_2
_geom_bond_publ_flag
Ag1 O10 2.222(4) 2 ?
Ag1 O4 2.266(4) 2_765 ?
Ag1 O1 2.510(5) . ?
Ag1 Ag4 2.8387(8) . ?
Ag1 Ag3 3.1781(9) . ?
Ag2 O2 2.284(4) . ?
Ag2 O9 2.300(4) . ?
Ag2 O1W 2.354(6) . ?
Ag2 Ag3 2.8694(8) . ?
Ag3 O8 2.208(4) . ?
Ag3 O4 2.336(4) 1_455 ?
Ag3 O1 2.423(5) . ?
Ag3 O1 2.541(5) 2_665 ?
Ag3 Ag3 3.1253(11) 2_665 ?
Ag4 O3 2.242(5) 2_765 ?
Ag4 O11 2.259(4) 2 ?
Ag4 O2W 2.431(5) . ?
Ag4 O8 2.564(4) . ?
O1 C8 1.266(8) . ?
O1 Ag3 2.541(5) 2_665 ?
O1W H1WA 0.9000 . ?
O1W H1WB 0.9000 . ?
O2 C8 1.252(8) . ?
O2W H2WA 0.9000 . ?
O2W H2WB 0.9000 . ?
O3 C7 1.238(8) . ?
O3 Ag4 2.242(5) 2_765 ?
O3W H3WA 0.9000 . ?
O3W H3WB 0.9000 . ?
O4 C7 1.274(8) . ?
O4 Ag1 2.266(4) 2_765 ?
O4 Ag3 2.336(4) 1_655 ?
O4W H4WA 0.9000 . ?
O4W H4WB 0.9000 . ?
O5 S1 1.446(6) . ?
O6 S1 1.538(9) . ?
O7 S1 1.369(11) . ?
O6A S1 1.31(2) . ?
O7A S1 1.61(4) . ?
O8 C15 1.278(8) . ?
O9 C15 1.254(8) . ?
O10 C16 1.293(8) . ?
O10 Ag1 2.222(4) 2 ?
O11 C16 1.240(8) . ?
O11 Ag4 2.259(4) 2 ?
O12 S2 1.454(5) . ?
O13 S2 1.446(5) . ?
O14 S2 1.450(5) . ?
C20 N1 1.487(10) . ?
C20 C19 1.513(11) . ?
C20 H20A 0.9900 . ?
C20 H20B 0.9900 . ?
C18 N2 1.495(11) . ?
C18 C17 1.499(11) . ?
C18 H18B 0.9900 . ?
C18 H18A 0.9900 . ?
C1 C2 1.389(9) . ?
C1 C6 1.396(9) . ?
C1 C7 1.527(8) . ?
C2 C3 1.396(9) . ?
C2 H2A 0.9500 . ?
C3 C4 1.405(9) . ?
C3 C8 1.513(8) . ?
C4 C5 1.389(9) . ?
C4 H4A 0.9500 . ?
C5 C6 1.391(9) . ?
C5 S1 1.776(6) . ?
C6 H6A 0.9500 . ?
C9 C10 1.390(9) . ?
C9 C14 1.398(9) . ?
C9 C15 1.512(8) . ?
C10 C11 1.397(8) . ?
C10 H10A 0.9500 . ?
C11 C12 1.393(9) . ?
C11 C16 1.504(8) . ?
C12 C13 1.391(9) . ?
C12 H12B 0.9500 . ?
C13 C14 1.398(9) . ?
C13 S2 1.795(6) . ?
C14 H14B 0.9500 . ?
C17 N2 1.488(12) 2_456 ?
C17 H17A 0.9900 . ?
C17 H17B 0.9900 . ?
N2 C17 1.488(12) 2_456 ?
N2 H2B 0.9200 . ?
N2 H2C 0.9200 . ?
C19 N1 1.473(10) 2_464 ?
C19 H19A 0.9900 . ?
C19 H19B 0.9900 . ?
N1 C19 1.473(10) 2_464 ?
N1 H1A 0.9200 . ?
N1 H1B 0.9200 . ?

loop_
_geom_hbond_atom_site_label_D
_geom_hbond_atom_site_label_H
_geom_hbond_atom_site_label_A
_geom_hbond_distance_DH
_geom_hbond_distance_HA
_geom_hbond_distance_DA
_geom_hbond_angle_DHA
_geom_hbond_site_symmetry_A
N1 H1A O6 0.92 2.50 3.001(13) 114.5 2_564
N1 H1B O6 0.92 1.82 2.721(10) 164.9 1_355
N1 H1B O6A 0.92 2.00 2.86(2) 154.4 1_355
N2 H2B O4W 0.92 1.82 2.704(10) 160.5 .
N2 H2C O5 0.92 2.13 2.870(9) 136.8 1_456
N2 H2C O13 0.92 2.39 2.981(8) 121.6 .
O1W H1WA O3W 0.90 1.85 2.723(9) 163.3 2_455
O1W H1WB O13 0.90 2.23 3.036(8) 149.6 2
O2W H2WA O14 0.90 1.86 2.735(7) 164.5 .
O2W H2WB O12 0.90 1.85 2.747(7) 176.9 1_655
O3W H3WA O10 0.90 1.90 2.790(8) 171.1 .
O3W H3WB O2W 0.90 1.92 2.796(9) 163.6 1_455
O4W H4WA O7A 0.90 2.34 3.12(3) 145.5 2_655
O4W H4WB O2 0.90 1.96 2.767(8) 148.9 2

loop_
_geom_torsion_atom_site_label_1
_geom_torsion_atom_site_label_2
_geom_torsion_atom_site_label_3
_geom_torsion_atom_site_label_4
_geom_torsion
_geom_torsion_site_symmetry_1
_geom_torsion_site_symmetry_2
_geom_torsion_site_symmetry_3
_geom_torsion_site_symmetry_4
_geom_torsion_publ_flag
O2 Ag2 Ag3 O8 -143.89(18) . . . . ?
O9 Ag2 Ag3 O8 29.73(17) . . . . ?
O1W Ag2 Ag3 O8 83.9(4) . . . . ?
O2 Ag2 Ag3 O4 66.63(18) . . . 1_455 ?
O9 Ag2 Ag3 O4 -119.74(17) . . . 1_455 ?
O1W Ag2 Ag3 O4 -65.6(4) . . . 1_455 ?
O2 Ag2 Ag3 O1 -16.10(18) . . . . ?
O9 Ag2 Ag3 O1 157.53(18) . . . . ?
O1W Ag2 Ag3 O1 -148.3(5) . . . . ?
O2 Ag2 Ag3 Ag3 -18.82(14) . . . 2_665 ?
O9 Ag2 Ag3 Ag3 154.81(13) . . . 2_665 ?
O1W Ag2 Ag3 Ag3 -151.0(4) . . . 2_665 ?
O2 Ag2 Ag3 Ag1 -69.36(13) . . . . ?
O9 Ag2 Ag3 Ag1 104.26(13) . . . . ?
O1W Ag2 Ag3 Ag1 158.4(4) . . . . ?
O10 Ag1 Ag3 O8 68.27(17) 2 . . . ?
O4 Ag1 Ag3 O8 -99.49(17) 2_765 . . . ?
O1 Ag1 Ag3 O8 172.75(18) . . . . ?
Ag4 Ag1 Ag3 O8 -21.06(12) . . . . ?
O10 Ag1 Ag3 O4 -113.8(2) 2 . . 1_455 ?
O4 Ag1 Ag3 O4 78.4(2) 2_765 . . 1_455 ?
O1 Ag1 Ag3 O4 -9.3(2) . . . 1_455 ?
Ag4 Ag1 Ag3 O4 156.85(15) . . . 1_455 ?
O10 Ag1 Ag3 O1 -104.47(18) 2 . . . ?
O4 Ag1 Ag3 O1 87.76(18) 2_765 . . . ?
Ag4 Ag1 Ag3 O1 166.20(14) . . . . ?
O10 Ag1 Ag3 O1 159.93(16) 2 . . 2_665 ?
O4 Ag1 Ag3 O1 -7.84(15) 2_765 . . 2_665 ?
O1 Ag1 Ag3 O1 -95.60(16) . . . 2_665 ?
Ag4 Ag1 Ag3 O1 70.60(10) . . . 2_665 ?
O10 Ag1 Ag3 Ag2 -21.12(12) 2 . . . ?
O4 Ag1 Ag3 Ag2 171.11(12) 2_765 . . . ?
O1 Ag1 Ag3 Ag2 83.36(14) . . . . ?
Ag4 Ag1 Ag3 Ag2 -110.449(19) . . . . ?
O10 Ag1 Ag3 Ag3 -160.84(12) 2 . . 2_665 ?
O4 Ag1 Ag3 Ag3 31.39(12) 2_765 . . 2_665 ?
O1 Ag1 Ag3 Ag3 -56.37(14) . . . 2_665 ?
Ag4 Ag1 Ag3 Ag3 109.83(2) . . . 2_665 ?
O10 Ag1 Ag4 O3 -177.33(18) 2 . . 2_765 ?
O4 Ag1 Ag4 O3 -3.42(18) 2_765 . . 2_765 ?
O1 Ag1 Ag4 O3 -68.3(2) . . . 2_765 ?
Ag3 Ag1 Ag4 O3 -82.18(14) . . . 2_765 ?
O10 Ag1 Ag4 O11 10.77(18) 2 . . 2 ?
O4 Ag1 Ag4 O11 -175.32(17) 2_765 . . 2 ?
O1 Ag1 Ag4 O11 119.81(19) . . . 2 ?
Ag3 Ag1 Ag4 O11 105.92(12) . . . 2 ?
O10 Ag1 Ag4 O2W 93.3(4) 2 . . . ?
O4 Ag1 Ag4 O2W -92.8(4) 2_765 . . . ?
O1 Ag1 Ag4 O2W -157.7(4) . . . . ?
Ag3 Ag1 Ag4 O2W -171.6(4) . . . . ?
O10 Ag1 Ag4 O8 -77.31(16) 2 . . . ?
O4 Ag1 Ag4 O8 96.61(15) 2_765 . . . ?
O1 Ag1 Ag4 O8 31.73(18) . . . . ?
Ag3 Ag1 Ag4 O8 17.84(10) . . . . ?
O8 Ag3 O1 C8 97.1(5) . . . . ?
O4 Ag3 O1 C8 -80.7(5) 1_455 . . . ?
O1 Ag3 O1 C8 -158.2(6) 2_665 . . . ?
Ag2 Ag3 O1 C8 24.5(5) . . . . ?
Ag3 Ag3 O1 C8 -158.2(6) 2_665 . . . ?
Ag1 Ag3 O1 C8 105.6(5) . . . . ?
O8 Ag3 O1 Ag1 -8.5(2) . . . . ?
O4 Ag3 O1 Ag1 173.69(14) 1_455 . . . ?
O1 Ag3 O1 Ag1 96.20(13) 2_665 . . . ?
Ag2 Ag3 O1 Ag1 -81.08(9) . . . . ?
Ag3 Ag3 O1 Ag1 96.20(13) 2_665 . . . ?
O8 Ag3 O1 Ag3 -104.65(17) . . . 2_665 ?
O4 Ag3 O1 Ag3 77.49(13) 1_455 . . 2_665 ?
O1 Ag3 O1 Ag3 0.0 2_665 . . 2_665 ?
Ag2 Ag3 O1 Ag3 -177.28(12) . . . 2_665 ?
Ag1 Ag3 O1 Ag3 -96.20(13) . . . 2_665 ?
O10 Ag1 O1 C8 -42.5(4) 2 . . . ?
O4 Ag1 O1 C8 151.0(4) 2_765 . . . ?
Ag4 Ag1 O1 C8 -145.2(3) . . . . ?
Ag3 Ag1 O1 C8 -126.7(4) . . . . ?
O10 Ag1 O1 Ag3 84.23(16) 2 . . . ?
O4 Ag1 O1 Ag3 -82.30(15) 2_765 . . . ?
Ag4 Ag1 O1 Ag3 -18.55(19) . . . . ?
O10 Ag1 O1 Ag3 161.34(16) 2 . . 2_665 ?
O4 Ag1 O1 Ag3 -5.20(15) 2_765 . . 2_665 ?
Ag4 Ag1 O1 Ag3 58.56(18) . . . 2_665 ?
Ag3 Ag1 O1 Ag3 77.11(13) . . . 2_665 ?
O9 Ag2 O2 C8 4.6(8) . . . . ?
O1W Ag2 O2 C8 -174.7(5) . . . . ?
Ag3 Ag2 O2 C8 21.0(5) . . . . ?
O4 Ag3 O8 C15 76.1(5) 1_455 . . . ?
O1 Ag3 O8 C15 -99.7(4) . . . . ?
O1 Ag3 O8 C15 152.1(4) 2_665 . . . ?
Ag2 Ag3 O8 C15 -32.2(4) . . . . ?
Ag3 Ag3 O8 C15 -163.1(4) 2_665 . . . ?
Ag1 Ag3 O8 C15 -106.6(4) . . . . ?
O4 Ag3 O8 Ag4 -151.0(2) 1_455 . . . ?
O1 Ag3 O8 Ag4 33.1(3) . . . . ?
O1 Ag3 O8 Ag4 -75.1(2) 2_665 . . . ?
Ag2 Ag3 O8 Ag4 100.66(17) . . . . ?
Ag3 Ag3 O8 Ag4 -30.3(2) 2_665 . . . ?
Ag1 Ag3 O8 Ag4 26.24(14) . . . . ?
O3 Ag4 O8 C15 -171.2(4) 2_765 . . . ?
O11 Ag4 O8 C15 29.2(4) 2 . . . ?
O2W Ag4 O8 C15 -71.9(4) . . . . ?
Ag1 Ag4 O8 C15 104.1(4) . . . . ?
O3 Ag4 O8 Ag3 55.4(2) 2_765 . . . ?
O11 Ag4 O8 Ag3 -104.3(2) 2 . . . ?
O2W Ag4 O8 Ag3 154.58(19) . . . . ?
Ag1 Ag4 O8 Ag3 -29.36(16) . . . . ?
O2 Ag2 O9 C15 -28.7(8) . . . . ?
O1W Ag2 O9 C15 150.7(5) . . . . ?
Ag3 Ag2 O9 C15 -45.9(4) . . . . ?
C6 C1 C2 C3 -2.3(10) . . . . ?
C7 C1 C2 C3 173.8(6) . . . . ?
C1 C2 C3 C4 3.1(9) . . . . ?
C1 C2 C3 C8 -175.7(6) . . . . ?
C2 C3 C4 C5 -1.8(9) . . . . ?
C8 C3 C4 C5 177.0(6) . . . . ?
C3 C4 C5 C6 -0.3(9) . . . . ?
C3 C4 C5 S1 -179.5(5) . . . . ?
C4 C5 C6 C1 1.1(9) . . . . ?
S1 C5 C6 C1 -179.7(5) . . . . ?
C2 C1 C6 C5 0.2(9) . . . . ?
C7 C1 C6 C5 -176.0(6) . . . . ?
Ag4 O3 C7 O4 -12.7(9) 2_765 . . . ?
Ag4 O3 C7 C1 165.2(4) 2_765 . . . ?
Ag1 O4 C7 O3 19.2(10) 2_765 . . . ?
Ag3 O4 C7 O3 -121.1(6) 1_655 . . . ?
Ag1 O4 C7 C1 -158.7(4) 2_765 . . . ?
Ag3 O4 C7 C1 60.9(6) 1_655 . . . ?
C2 C1 C7 O3 -156.5(6) . . . . ?
C6 C1 C7 O3 19.6(9) . . . . ?
C2 C1 C7 O4 21.7(9) . . . . ?
C6 C1 C7 O4 -162.2(6) . . . . ?
Ag2 O2 C8 O1 -8.6(9) . . . . ?
Ag2 O2 C8 C3 170.1(4) . . . . ?
Ag3 O1 C8 O2 -16.3(9) . . . . ?
Ag1 O1 C8 O2 75.3(7) . . . . ?
Ag3 O1 C8 O2 -153.6(6) 2_665 . . . ?
Ag3 O1 C8 C3 164.9(4) . . . . ?
Ag1 O1 C8 C3 -103.4(5) . . . . ?
Ag3 O1 C8 C3 27.7(11) 2_665 . . . ?
C2 C3 C8 O2 178.2(6) . . . . ?
C4 C3 C8 O2 -0.7(9) . . . . ?
C2 C3 C8 O1 -3.1(9) . . . . ?
C4 C3 C8 O1 178.1(6) . . . . ?
C14 C9 C10 C11 0.7(9) . . . . ?
C15 C9 C10 C11 178.1(5) . . . . ?
C9 C10 C11 C12 -1.4(9) . . . . ?
C9 C10 C11 C16 179.1(5) . . . . ?
C10 C11 C12 C13 1.6(9) . . . . ?
C16 C11 C12 C13 -178.8(6) . . . . ?
C11 C12 C13 C14 -1.3(9) . . . . ?
C11 C12 C13 S2 179.2(5) . . . . ?
C12 C13 C14 C9 0.6(9) . . . . ?
S2 C13 C14 C9 -179.9(5) . . . . ?
C10 C9 C14 C13 -0.3(9) . . . . ?
C15 C9 C14 C13 -177.7(5) . . . . ?
Ag2 O9 C15 O8 36.8(8) . . . . ?
Ag2 O9 C15 C9 -142.1(4) . . . . ?
Ag3 O8 C15 O9 7.2(8) . . . . ?
Ag4 O8 C15 O9 -127.6(6) . . . . ?
Ag3 O8 C15 C9 -173.8(4) . . . . ?
Ag4 O8 C15 C9 51.4(6) . . . . ?
C10 C9 C15 O9 19.6(9) . . . . ?
C14 C9 C15 O9 -163.1(6) . . . . ?
C10 C9 C15 O8 -159.5(5) . . . . ?
C14 C9 C15 O8 17.9(8) . . . . ?
Ag4 O11 C16 O10 -12.7(10) 2 . . . ?
Ag4 O11 C16 C11 167.0(4) 2 . . . ?
Ag1 O10 C16 O11 -4.5(8) 2 . . . ?
Ag1 O10 C16 C11 175.8(4) 2 . . . ?
C12 C11 C16 O11 -175.5(6) . . . . ?
C10 C11 C16 O11 4.0(8) . . . . ?
C12 C11 C16 O10 4.2(9) . . . . ?
C10 C11 C16 O10 -176.3(5) . . . . ?
N2 C18 C17 N2 56.9(9) . . . 2_456 ?
C17 C18 N2 C17 -57.2(10) . . . 2_456 ?
N1 C20 C19 N1 -55.2(9) . . . 2_464 ?
C19 C20 N1 C19 55.9(9) . . . 2_464 ?
C4 C5 S1 O7 -119.9(10) . . . . ?
C6 C5 S1 O7 60.9(10) . . . . ?
C4 C5 S1 O6A 159.6(15) . . . . ?
C6 C5 S1 O6A -19.7(15) . . . . ?
C4 C5 S1 O7A -85.6(17) . . . . ?
C6 C5 S1 O7A 95.2(17) . . . . ?
C4 C5 S1 O5 14.9(6) . . . . ?
C6 C5 S1 O5 -164.4(5) . . . . ?
C4 C5 S1 O6 122.2(6) . . . . ?
C6 C5 S1 O6 -57.0(6) . . . . ?
C12 C13 S2 O13 37.2(6) . . . . ?
C14 C13 S2 O13 -142.3(5) . . . . ?
C12 C13 S2 O14 157.9(5) . . . . ?
C14 C13 S2 O14 -21.6(6) . . . . ?
C12 C13 S2 O12 -82.6(6) . . . . ?
C14 C13 S2 O12 97.9(6) . . . . ?
